data_4346845
loop_
_publ_author_name
'Thevenon, Arnaud'
'Garden, Jennifer A.'
'White, Andrew J. P.'
'Williams, Charlotte K.'

_publ_section_title
;
 Dinuclear Zinc Salen Catalysts for the Ring Opening Copolymerization of
 Epoxides and Carbon Dioxide or Anhydrides.
;
_journal_issue 24
_journal_name_full 'Inorganic chemistry'
_journal_page_first 11906
_journal_page_last 11915
_journal_paper_doi 10.1021/acs.inorgchem.5b02233
_journal_volume 54
_journal_year 2015
_chemical_formula_moiety 'C26 H30 N2 O8 Zn2, C H2 Cl2'
_chemical_formula_sum 'C27 H32 Cl2 N2 O8 Zn2'
_chemical_formula_weight 714.18
_space_group_crystal_system triclinic
_space_group_IT_number 2
_space_group_name_Hall '-P 1'
_space_group_name_H-M_alt 'P -1'
_atom_sites_solution_hydrogens geom
_audit_creation_method SHELXL
_cell_angle_alpha 89.017(4)
_cell_angle_beta 87.860(3)
_cell_angle_gamma 79.825(4)
_cell_formula_units_Z 2
_cell_length_a 8.2671(3)
_cell_length_b 12.7351(8)
_cell_length_c 14.1980(6)
_cell_measurement_reflns_used 2842
_cell_measurement_temperature 173
_cell_measurement_theta_max 28.0860
_cell_measurement_theta_min 2.7250
_cell_volume 1470.18(12)
_computing_cell_refinement 'CrysAlisPro, Agilent Technologies'
_computing_data_collection 'CrysAlisPro, Agilent Technologies'
_computing_data_reduction 'CrysAlisPro, Agilent Technologies'
_computing_molecular_graphics 'Bruker SHELXTL'
_computing_publication_material 'CIFTAB-2013 (Sheldrick, 2013)'
_computing_structure_refinement 'SHELXL-2013 (Sheldrick, 2013)'
_computing_structure_solution 'SHELXS-2013 (Sheldrick, 2013)'
_diffrn_ambient_temperature 173
_diffrn_detector_area_resol_mean 16.0382
_diffrn_measured_fraction_theta_full 0.985
_diffrn_measured_fraction_theta_max 0.802
_diffrn_measurement_device_type 'Agilent Xcalibur 3 E'
_diffrn_measurement_method 'omega scans'
_diffrn_radiation_type MoK\a
_diffrn_radiation_wavelength 0.71073
_diffrn_reflns_av_R_equivalents 0.0215
_diffrn_reflns_av_unetI/netI 0.0458
_diffrn_reflns_Laue_measured_fraction_full 0.985
_diffrn_reflns_Laue_measured_fraction_max 0.802
_diffrn_reflns_limit_h_max 10
_diffrn_reflns_limit_h_min -10
_diffrn_reflns_limit_k_max 12
_diffrn_reflns_limit_k_min -15
_diffrn_reflns_limit_l_max 13
_diffrn_reflns_limit_l_min -18
_diffrn_reflns_number 8488
_diffrn_reflns_point_group_measured_fraction_full 0.985
_diffrn_reflns_point_group_measured_fraction_max 0.802
_diffrn_reflns_theta_full 25.242
_diffrn_reflns_theta_max 28.181
_diffrn_reflns_theta_min 2.505
_diffrn_source 'Enhance (Mo) X-ray Source'
_exptl_absorpt_coefficient_mu 1.864
_exptl_absorpt_correction_T_max 0.859
_exptl_absorpt_correction_T_min 0.482
_exptl_absorpt_correction_type analytical
_exptl_absorpt_process_details
;
CrysAlisPro, Agilent Technologies,
Version 1.171.37.35 (release 13-08-2014 CrysAlis171 .NET)
(compiled Aug 13 2014,18:06:01)
Analytical numeric absorption correction using a multifaceted crystal
model based on expressions derived by R.C. Clark & J.S. Reid.
(Clark, R. C. & Reid, J. S. (1995). Acta Cryst. A51, 887-897)
Empirical absorption correction using spherical harmonics,
implemented in SCALE3 ABSPACK scaling algorithm.
;
_exptl_crystal_colour Colourless
_exptl_crystal_density_diffrn 1.613
_exptl_crystal_description 'blocky needles'
_exptl_crystal_F_000 732
_exptl_crystal_size_max 0.56
_exptl_crystal_size_mid 0.12
_exptl_crystal_size_min 0.08
_refine_diff_density_max 0.827
_refine_diff_density_min -0.816
_refine_diff_density_rms 0.073
_refine_ls_extinction_method none
_refine_ls_goodness_of_fit_ref 1.026
_refine_ls_hydrogen_treatment constr
_refine_ls_matrix_type full
_refine_ls_number_parameters 399
_refine_ls_number_reflns 5788
_refine_ls_number_restraints 48
_refine_ls_restrained_S_all 1.024
_refine_ls_R_factor_all 0.0516
_refine_ls_R_factor_gt 0.0379
_refine_ls_shift/su_max 0.001
_refine_ls_shift/su_mean 0.000
_refine_ls_structure_factor_coef Fsqd
_refine_ls_weighting_details 'w=1/[\s^2^(Fo^2^)+(0.0362P)^2^+1.1345P] where P=(Fo^2^+2Fc^2^)/3'
_refine_ls_weighting_scheme calc
_refine_ls_wR_factor_gt 0.0837
_refine_ls_wR_factor_ref 0.0905
_reflns_Friedel_coverage 0.000
_reflns_number_gt 4681
_reflns_number_total 5788
_reflns_threshold_expression 'I > 2\s(I)'
_cod_data_source_file ic5b02233_si_002.cif
_cod_data_source_block (L1a)Zn2(OAc)2
_cod_original_cell_volume 1470.18(13)
_cod_database_code 4346845
_shelx_space_group_comment
;
The symmetry employed for this shelxl refinement is uniquely defined
by the following loop, which should always be used as a source of
symmetry information in preference to the above space-group names.
They are only intended as comments.
;
_shelxl_version_number 2013-4

loop_
_space_group_symop_operation_xyz
'x, y, z'
'-x, -y, -z'

loop_
_atom_site_label
_atom_site_type_symbol
_atom_site_fract_x
_atom_site_fract_y
_atom_site_fract_z
_atom_site_U_iso_or_equiv
_atom_site_adp_type
_atom_site_occupancy
_atom_site_site_symmetry_order
_atom_site_calc_flag
_atom_site_refinement_flags_posn
_atom_site_refinement_flags_adp
_atom_site_refinement_flags_occupancy
_atom_site_disorder_assembly
_atom_site_disorder_group
Zn1 Zn 0.45192(4) 0.74654(3) 0.53767(2) 0.02319(10) Uani 1 1 d . . . . .
Zn2 Zn 0.46823(4) 0.81139(3) 0.73536(2) 0.02581(10) Uani 1 1 d . . . . .
O1 O 0.5921(2) 0.69567(16) 0.64716(13) 0.0279(5) Uani 1 1 d . . . . .
C2 C 0.6760(3) 0.5984(2) 0.6568(2) 0.0242(6) Uani 1 1 d . . . . .
C3 C 0.7100(4) 0.5590(2) 0.7491(2) 0.0282(7) Uani 1 1 d . . . . .
C4 C 0.8095(4) 0.4621(3) 0.7647(2) 0.0345(8) Uani 1 1 d . . . . .
H4A H 0.8318 0.4373 0.8272 0.041 Uiso 1 1 calc R U . . .
C5 C 0.8774(4) 0.4004(2) 0.6879(2) 0.0361(8) Uani 1 1 d . . . . .
H5A H 0.9485 0.3343 0.6982 0.043 Uiso 1 1 calc R U . . .
C6 C 0.8422(4) 0.4344(2) 0.5980(2) 0.0314(7) Uani 1 1 d . . . . .
H6A H 0.8885 0.3911 0.5466 0.038 Uiso 1 1 calc R U . . .
C7 C 0.7384(3) 0.5328(2) 0.5801(2) 0.0253(6) Uani 1 1 d . . . . .
C8 C 0.7025(4) 0.5597(3) 0.4819(2) 0.0312(7) Uani 1 1 d . . . . .
H8A H 0.7651 0.5165 0.4349 0.037 Uiso 1 1 calc R U . . .
N9 N 0.5938(3) 0.6366(2) 0.45432(17) 0.0315(6) Uani 1 1 d . . . . .
C10 C 0.5495(5) 0.6565(3) 0.3547(2) 0.0288(10) Uani 0.819(7) 1 d . U P A 1
H10A H 0.4365 0.6402 0.3480 0.035 Uiso 0.819(7) 1 calc R U P A 1
C11 C 0.6646(11) 0.5912(7) 0.2794(5) 0.0378(16) Uani 0.819(7) 1 d . U P A 1
H11A H 0.7790 0.6024 0.2865 0.045 Uiso 0.819(7) 1 calc R U P A 1
H11B H 0.6622 0.5142 0.2883 0.045 Uiso 0.819(7) 1 calc R U P A 1
C12 C 0.6080(7) 0.6267(4) 0.1820(3) 0.0477(13) Uani 0.819(7) 1 d . U P A 1
H12A H 0.6859 0.5881 0.1344 0.057 Uiso 0.819(7) 1 calc R U P A 1
H12B H 0.4988 0.6073 0.1731 0.057 Uiso 0.819(7) 1 calc R U P A 1
C13 C 0.5964(9) 0.7445(5) 0.1659(3) 0.0573(15) Uani 0.819(7) 1 d . U P A 1
H13A H 0.5536 0.7638 0.1026 0.069 Uiso 0.819(7) 1 calc R U P A 1
H13B H 0.7075 0.7631 0.1680 0.069 Uiso 0.819(7) 1 calc R U P A 1
C14 C 0.4847(13) 0.8076(6) 0.2395(7) 0.044(2) Uani 0.819(7) 1 d . U P A 1
H14A H 0.3710 0.7946 0.2331 0.052 Uiso 0.819(7) 1 calc R U P A 1
H14B H 0.4839 0.8847 0.2288 0.052 Uiso 0.819(7) 1 calc R U P A 1
C15 C 0.5402(6) 0.7771(3) 0.3382(3) 0.0328(10) Uani 0.819(7) 1 d . U P A 1
H15A H 0.6534 0.7935 0.3438 0.039 Uiso 0.819(7) 1 calc R U P A 1
C10' C 0.629(2) 0.6947(15) 0.3534(11) 0.025(4) Uiso 0.181(7) 1 d . U P A 2
H10B H 0.7204 0.7365 0.3539 0.031 Uiso 0.181(7) 1 calc R U P A 2
C11' C 0.653(6) 0.612(3) 0.290(3) 0.033(7) Uiso 0.181(7) 1 d . U P A 2
H11C H 0.5567 0.5754 0.2919 0.040 Uiso 0.181(7) 1 calc R U P A 2
H11D H 0.7514 0.5590 0.3064 0.040 Uiso 0.181(7) 1 calc R U P A 2
C12' C 0.680(3) 0.663(2) 0.1835(15) 0.040(4) Uiso 0.181(7) 1 d . U P A 2
H12C H 0.7701 0.7051 0.1831 0.048 Uiso 0.181(7) 1 calc R U P A 2
H12D H 0.7077 0.6059 0.1365 0.048 Uiso 0.181(7) 1 calc R U P A 2
C13' C 0.517(3) 0.736(2) 0.1598(17) 0.038(5) Uiso 0.181(7) 1 d . U P A 2
H13C H 0.4297 0.6921 0.1563 0.046 Uiso 0.181(7) 1 calc R U P A 2
H13D H 0.5291 0.7693 0.0970 0.046 Uiso 0.181(7) 1 calc R U P A 2
C14' C 0.458(6) 0.829(3) 0.236(4) 0.030(7) Uiso 0.181(7) 1 d . U P A 2
H14C H 0.5363 0.8801 0.2367 0.037 Uiso 0.181(7) 1 calc R U P A 2
H14D H 0.3469 0.8689 0.2237 0.037 Uiso 0.181(7) 1 calc R U P A 2
C15' C 0.461(3) 0.7614(16) 0.3326(13) 0.028(4) Uiso 0.181(7) 1 d . U P A 2
H15B H 0.3749 0.7150 0.3328 0.033 Uiso 0.181(7) 1 calc R U P A 2
N16 N 0.4334(3) 0.8337(2) 0.41580(17) 0.0321(6) Uani 1 1 d . . . . .
C17 C 0.3622(4) 0.9307(3) 0.4098(2) 0.0333(7) Uani 1 1 d . . . . .
H17A H 0.3637 0.9657 0.3503 0.040 Uiso 1 1 calc R U . . .
C18 C 0.2785(4) 0.9909(2) 0.4892(2) 0.0289(7) Uani 1 1 d . . . . .
C19 C 0.1563(4) 1.0789(3) 0.4691(3) 0.0393(8) Uani 1 1 d . . . . .
H19A H 0.1393 1.1010 0.4054 0.047 Uiso 1 1 calc R U . . .
C20 C 0.0612(4) 1.1338(3) 0.5396(3) 0.0438(9) Uani 1 1 d . . . . .
H20A H -0.0224 1.1923 0.5245 0.053 Uiso 1 1 calc R U . . .
C21 C 0.0869(4) 1.1037(3) 0.6334(3) 0.0388(8) Uani 1 1 d . . . . .
H21A H 0.0185 1.1398 0.6823 0.047 Uiso 1 1 calc R U . . .
C22 C 0.2132(4) 1.0207(2) 0.6550(2) 0.0302(7) Uani 1 1 d . . . . .
C23 C 0.3109(3) 0.9628(2) 0.5839(2) 0.0257(6) Uani 1 1 d . . . . .
O24 O 0.4320(2) 0.88487(15) 0.60870(13) 0.0249(4) Uani 1 1 d . . . . .
O25 O 0.6364(3) 0.62793(18) 0.81771(14) 0.0390(6) Uani 1 1 d . . . . .
C26 C 0.6576(6) 0.5951(3) 0.9131(2) 0.0567(11) Uani 1 1 d . . . . .
H26A H 0.6159 0.5283 0.9239 0.085 Uiso 1 1 calc R U . . .
H26B H 0.5969 0.6503 0.9546 0.085 Uiso 1 1 calc R U . . .
H26C H 0.7748 0.5839 0.9269 0.085 Uiso 1 1 calc R U . . .
O27 O 0.2564(3) 0.98744(18) 0.74476(15) 0.0358(5) Uani 1 1 d . . . . .
C28 C 0.1380(5) 1.0145(3) 0.8187(3) 0.0543(11) Uani 1 1 d . . . . .
H28A H 0.0345 0.9932 0.8023 0.081 Uiso 1 1 calc R U . . .
H28B H 0.1198 1.0917 0.8286 0.081 Uiso 1 1 calc R U . . .
H28C H 0.1777 0.9774 0.8767 0.081 Uiso 1 1 calc R U . . .
O30 O 0.2435(2) 0.70532(17) 0.58838(14) 0.0284(5) Uani 1 1 d . . . . .
C31 C 0.1876(4) 0.7169(2) 0.6723(2) 0.0273(7) Uani 1 1 d . . . . .
O32 O 0.2587(3) 0.74969(18) 0.73991(14) 0.0329(5) Uani 1 1 d . . . . .
C33 C 0.0222(4) 0.6873(3) 0.6933(2) 0.0373(8) Uani 1 1 d . . . . .
H33A H 0.0360 0.6186 0.7270 0.056 Uiso 1 1 calc R U . . .
H33B H -0.0328 0.6815 0.6342 0.056 Uiso 1 1 calc R U . . .
H33C H -0.0447 0.7423 0.7326 0.056 Uiso 1 1 calc R U . . .
O40 O 0.4829(3) 0.84670(19) 0.87811(16) 0.0407(6) Uani 1 1 d . . . . .
C41 C 0.6140(4) 0.8832(3) 0.8611(2) 0.0352(8) Uani 1 1 d . . . . .
O42 O 0.6720(3) 0.88647(19) 0.77899(15) 0.0412(6) Uani 1 1 d . . . . .
C43 C 0.6994(5) 0.9232(4) 0.9418(3) 0.0536(11) Uani 1 1 d . . . . .
H43A H 0.6358 0.9169 1.0006 0.080 Uiso 1 1 calc R U . . .
H43B H 0.7080 0.9982 0.9303 0.080 Uiso 1 1 calc R U . . .
H43C H 0.8097 0.8806 0.9467 0.080 Uiso 1 1 calc R U . . .
C50 C 0.1753(6) 0.7349(4) 0.9491(3) 0.0705(13) Uani 1 1 d . . . . .
H50A H 0.1127 0.7825 0.9021 0.085 Uiso 1 1 calc R U . . .
H50B H 0.2932 0.7252 0.9297 0.085 Uiso 1 1 calc R U . . .
Cl51 Cl 0.1471(2) 0.79423(14) 1.05709(9) 0.1051(5) Uani 1 1 d . . . . .
Cl52 Cl 0.1129(3) 0.61372(12) 0.94939(12) 0.1285(7) Uani 1 1 d . . . . .

loop_
_atom_site_aniso_label
_atom_site_aniso_U_11
_atom_site_aniso_U_22
_atom_site_aniso_U_33
_atom_site_aniso_U_23
_atom_site_aniso_U_13
_atom_site_aniso_U_12
Zn1 0.02570(18) 0.02234(19) 0.02074(17) 0.00132(13) -0.00109(14) -0.00219(14)
Zn2 0.02818(19) 0.0281(2) 0.02190(18) -0.00207(14) -0.00124(15) -0.00663(15)
O1 0.0339(11) 0.0239(11) 0.0230(10) -0.0017(9) -0.0054(9) 0.0041(9)
C2 0.0186(13) 0.0229(16) 0.0315(16) 0.0003(13) -0.0032(13) -0.0045(12)
C3 0.0265(15) 0.0287(17) 0.0304(16) 0.0024(13) -0.0054(14) -0.0070(13)
C4 0.0360(17) 0.0270(17) 0.0420(19) 0.0102(15) -0.0139(16) -0.0074(14)
C5 0.0326(17) 0.0182(16) 0.056(2) 0.0013(15) -0.0093(17) 0.0005(13)
C6 0.0284(16) 0.0212(16) 0.0446(19) -0.0023(14) -0.0058(15) -0.0033(13)
C7 0.0200(14) 0.0239(16) 0.0328(16) -0.0020(13) -0.0019(13) -0.0056(12)
C8 0.0308(16) 0.0310(18) 0.0304(16) -0.0068(14) 0.0041(14) -0.0021(14)
N9 0.0364(15) 0.0329(15) 0.0226(13) -0.0031(11) -0.0001(12) 0.0011(12)
C10 0.032(2) 0.033(2) 0.0221(18) -0.0029(16) 0.0019(17) -0.0106(18)
C11 0.044(3) 0.041(4) 0.026(3) -0.018(3) 0.008(2) -0.004(3)
C12 0.060(3) 0.059(3) 0.027(2) -0.013(2) 0.010(2) -0.020(3)
C13 0.081(4) 0.071(4) 0.025(2) 0.000(2) 0.011(3) -0.029(3)
C14 0.074(6) 0.033(4) 0.026(2) 0.008(3) -0.001(3) -0.016(4)
C15 0.041(3) 0.037(2) 0.0235(19) 0.0036(17) 0.0028(19) -0.016(2)
N16 0.0469(16) 0.0262(15) 0.0234(13) 0.0025(11) -0.0009(12) -0.0075(12)
C17 0.0457(19) 0.0278(18) 0.0291(16) 0.0082(14) -0.0097(15) -0.0126(15)
C18 0.0344(16) 0.0199(15) 0.0350(17) 0.0050(13) -0.0111(15) -0.0100(13)
C19 0.046(2) 0.0265(18) 0.047(2) 0.0088(16) -0.0208(18) -0.0092(15)
C20 0.041(2) 0.0232(18) 0.066(3) 0.0031(17) -0.0224(19) 0.0005(15)
C21 0.0335(18) 0.0247(17) 0.057(2) -0.0091(16) -0.0045(17) -0.0003(14)
C22 0.0305(16) 0.0204(16) 0.0403(18) -0.0048(14) -0.0085(15) -0.0042(13)
C23 0.0255(15) 0.0173(15) 0.0358(16) 0.0006(13) -0.0073(14) -0.0072(12)
O24 0.0273(10) 0.0205(11) 0.0261(10) -0.0001(8) -0.0043(9) -0.0011(8)
O25 0.0498(14) 0.0385(14) 0.0236(11) 0.0027(10) -0.0035(11) 0.0066(11)
C26 0.082(3) 0.058(3) 0.0257(18) 0.0047(18) -0.006(2) 0.001(2)
O27 0.0397(13) 0.0323(13) 0.0326(12) -0.0062(10) -0.0023(11) 0.0023(10)
C28 0.060(2) 0.053(3) 0.045(2) -0.0109(19) 0.007(2) 0.004(2)
O30 0.0280(11) 0.0330(12) 0.0259(11) -0.0024(9) 0.0005(9) -0.0105(9)
C31 0.0277(15) 0.0213(16) 0.0327(16) -0.0007(13) -0.0005(14) -0.0041(12)
O32 0.0342(12) 0.0431(14) 0.0250(11) -0.0058(10) 0.0030(10) -0.0176(10)
C33 0.0321(17) 0.044(2) 0.0386(18) -0.0031(16) 0.0039(15) -0.0137(15)
O40 0.0369(13) 0.0429(15) 0.0429(14) -0.0065(11) -0.0079(11) -0.0071(11)
C41 0.0402(19) 0.0290(18) 0.0346(18) -0.0042(14) -0.0096(16) 0.0013(15)
O42 0.0533(15) 0.0403(14) 0.0284(12) -0.0022(10) -0.0046(11) -0.0032(12)
C43 0.053(2) 0.076(3) 0.037(2) -0.008(2) -0.0084(19) -0.026(2)
C50 0.087(3) 0.075(3) 0.055(3) -0.016(2) 0.030(2) -0.034(3)
Cl51 0.1546(15) 0.1079(12) 0.0483(7) -0.0242(7) 0.0187(8) -0.0127(11)
Cl52 0.224(2) 0.0690(10) 0.1092(12) 0.0381(9) -0.0832(14) -0.0607(12)

loop_
_atom_type_symbol
_atom_type_description
_atom_type_scat_dispersion_real
_atom_type_scat_dispersion_imag
_atom_type_scat_source
C C 0.0033 0.0016 'International Tables Vol C Tables 4.2.6.8 and 6.1.1.4'
H H 0.0000 0.0000 'International Tables Vol C Tables 4.2.6.8 and 6.1.1.4'
Cl Cl 0.1484 0.1585 'International Tables Vol C Tables 4.2.6.8 and 6.1.1.4'
N N 0.0061 0.0033 'International Tables Vol C Tables 4.2.6.8 and 6.1.1.4'
O O 0.0106 0.0060 'International Tables Vol C Tables 4.2.6.8 and 6.1.1.4'
Zn Zn 0.2839 1.4301 'International Tables Vol C Tables 4.2.6.8 and 6.1.1.4'

loop_
_geom_angle_atom_site_label_1
_geom_angle_atom_site_label_2
_geom_angle_atom_site_label_3
_geom_angle
O30 Zn1 O1 97.75(8)
O30 Zn1 O24 97.02(8)
O1 Zn1 O24 80.27(8)
O30 Zn1 N9 115.18(10)
O1 Zn1 N9 90.03(9)
O24 Zn1 N9 147.40(10)
O30 Zn1 N16 115.57(10)
O1 Zn1 N16 145.88(10)
O24 Zn1 N16 88.21(9)
N9 Zn1 N16 82.59(10)
O30 Zn1 Zn2 81.23(6)
O1 Zn1 Zn2 43.98(6)
O24 Zn1 Zn2 43.04(5)
N9 Zn1 Zn2 133.87(7)
N16 Zn1 Zn2 131.08(7)
O24 Zn2 O32 96.14(8)
O24 Zn2 O1 79.11(8)
O32 Zn2 O1 93.99(9)
O24 Zn2 O40 140.68(9)
O32 Zn2 O40 100.11(9)
O1 Zn2 O40 134.43(8)
O24 Zn2 O42 98.24(8)
O32 Zn2 O42 161.27(8)
O1 Zn2 O42 100.45(9)
O40 Zn2 O42 61.20(9)
O24 Zn2 C41 122.33(10)
O32 Zn2 C41 131.00(10)
O1 Zn2 C41 120.21(10)
O40 Zn2 C41 30.89(10)
O42 Zn2 C41 30.32(10)
O24 Zn2 Zn1 43.11(6)
O32 Zn2 Zn1 78.51(6)
O1 Zn2 Zn1 42.61(5)
O40 Zn2 Zn1 176.21(7)
O42 Zn2 Zn1 120.23(6)
C41 Zn2 Zn1 150.35(9)
C2 O1 Zn1 124.59(18)
C2 O1 Zn2 136.34(19)
Zn1 O1 Zn2 93.40(8)
O1 C2 C7 123.5(3)
O1 C2 C3 118.1(3)
C7 C2 C3 118.3(3)
O25 C3 C4 125.6(3)
O25 C3 C2 112.8(3)
C4 C3 C2 121.5(3)
C3 C4 C5 119.5(3)
C6 C5 C4 120.4(3)
C5 C6 C7 121.3(3)
C2 C7 C6 118.8(3)
C2 C7 C8 124.1(3)
C6 C7 C8 117.1(3)
N9 C8 C7 125.1(3)
C8 N9 C10 124.0(3)
C8 N9 C10' 117.8(6)
C8 N9 Zn1 126.2(2)
C10 N9 Zn1 109.8(2)
C10' N9 Zn1 107.9(6)
N9 C10 C15 105.6(3)
N9 C10 C11 116.6(4)
C15 C10 C11 111.1(5)
C12 C11 C10 109.4(6)
C13 C12 C11 112.8(5)
C12 C13 C14 111.3(5)
C13 C14 C15 111.5(6)
N16 C15 C14 115.0(5)
N16 C15 C10 107.7(3)
C14 C15 C10 110.1(5)
C11' C10' C15' 106(2)
C11' C10' N9 104(2)
C15' C10' N9 102.8(13)
C10' C11' C12' 108(3)
C13' C12' C11' 107(2)
C12' C13' C14' 113(2)
C15' C14' C13' 101(2)
N16 C15' C10' 101.0(14)
N16 C15' C14' 111(2)
C10' C15' C14' 114(2)
C17 N16 C15' 122.5(8)
C17 N16 C15 123.4(3)
C17 N16 Zn1 124.3(2)
C15' N16 Zn1 110.2(8)
C15 N16 Zn1 111.4(2)
N16 C17 C18 123.6(3)
C19 C18 C23 119.2(3)
C19 C18 C17 117.5(3)
C23 C18 C17 123.2(3)
C20 C19 C18 121.2(3)
C19 C20 C21 120.1(3)
C22 C21 C20 119.5(3)
O27 C22 C21 125.0(3)
O27 C22 C23 113.7(2)
C21 C22 C23 121.3(3)
O24 C23 C22 118.7(3)
O24 C23 C18 122.8(3)
C22 C23 C18 118.5(3)
C23 O24 Zn2 128.59(19)
C23 O24 Zn1 116.13(17)
Zn2 O24 Zn1 93.85(8)
C3 O25 C26 117.7(3)
C22 O27 C28 117.8(3)
C31 O30 Zn1 125.85(19)
O32 C31 O30 126.1(3)
O32 C31 C33 117.2(3)
O30 C31 C33 116.7(3)
C31 O32 Zn2 128.0(2)
C41 O40 Zn2 90.9(2)
O42 C41 O40 120.8(3)
O42 C41 C43 120.2(3)
O40 C41 C43 119.0(3)
O42 C41 Zn2 62.58(17)
O40 C41 Zn2 58.22(16)
C43 C41 Zn2 176.9(3)
C41 O42 Zn2 87.1(2)
Cl52 C50 Cl51 112.4(3)

loop_
_geom_bond_atom_site_label_1
_geom_bond_atom_site_label_2
_geom_bond_distance
Zn1 O30 1.994(2)
Zn1 O1 2.0034(19)
Zn1 O24 2.023(2)
Zn1 N9 2.027(3)
Zn1 N16 2.036(2)
Zn1 Zn2 2.9539(5)
Zn2 O24 2.0205(19)
Zn2 O32 2.023(2)
Zn2 O1 2.055(2)
Zn2 O40 2.096(2)
Zn2 O42 2.191(2)
Zn2 C41 2.466(3)
O1 C2 1.316(3)
C2 C7 1.410(4)
C2 C3 1.416(4)
C3 O25 1.374(4)
C3 C4 1.376(4)
C4 C5 1.396(5)
C5 C6 1.366(4)
C6 C7 1.413(4)
C7 C8 1.458(4)
C8 N9 1.275(4)
N9 C10 1.481(4)
N9 C10' 1.640(18)
C10 C15 1.538(6)
C10 C11 1.554(8)
C11 C12 1.512(10)
C12 C13 1.501(8)
C13 C14 1.512(11)
C14 C15 1.514(10)
C15 N16 1.497(5)
C10' C11' 1.38(4)
C10' C15' 1.53(3)
C11' C12' 1.66(5)
C12' C13' 1.54(3)
C13' C14' 1.62(5)
C14' C15' 1.61(5)
C15' N16 1.496(19)
N16 C17 1.274(4)
C17 C18 1.456(4)
C18 C19 1.404(4)
C18 C23 1.408(4)
C19 C20 1.371(5)
C20 C21 1.393(5)
C21 C22 1.386(4)
C22 O27 1.376(4)
C22 C23 1.404(4)
C23 O24 1.332(3)
O25 C26 1.419(4)
O27 C28 1.413(4)
O30 C31 1.264(3)
C31 O32 1.258(3)
C31 C33 1.500(4)
O40 C41 1.266(4)
C41 O42 1.246(4)
C41 C43 1.510(4)
C50 Cl52 1.711(5)
C50 Cl51 1.711(4)
